data_4068089
loop_
_publ_author_name
'Ochiai, Mitsuyoshi'
'Hashimoto, Hisako'
'Tobita, Hiromi'

_publ_section_title
;
 Reactions of a Neutral Silylene Ruthenium Complex with Heterocumulenes:
 C&#x2550;O Hydrosilylation of Isocyanates vs C&#x2550;S Bond Cleavage of
 Isothiocyanate
;
_journal_issue 2
_journal_name_full Organometallics
_journal_page_first 527
_journal_paper_doi 10.1021/om2010854
_journal_volume 31
_journal_year 2012
_chemical_formula_sum 'C31 H55 N O2 Ru Si4'
_chemical_formula_weight 687.19
_chemical_name_systematic
; 
 ? 
;
_space_group_IT_number 14
_symmetry_cell_setting monoclinic
_symmetry_space_group_name_Hall '-P 2ybc'
_symmetry_space_group_name_H-M 'P 1 21/c 1'
_atom_sites_solution_hydrogens geom
_atom_sites_solution_primary direct
_atom_sites_solution_secondary difmap
_audit_creation_method SHELXL-97
_cell_angle_alpha 90.00
_cell_angle_beta 91.667(2)
_cell_angle_gamma 90.00
_cell_formula_units_Z 4
_cell_length_a 9.354(5)
_cell_length_b 23.530(14)
_cell_length_c 16.460(10)
_cell_measurement_reflns_used 11939
_cell_measurement_temperature 173(2)
_cell_measurement_theta_max 27.5
_cell_measurement_theta_min 3.0
_cell_volume 3621(4)
_computing_cell_refinement PROCESS-AUTO
_computing_data_collection PROCESS-AUTO
_computing_data_reduction 'teXsan Ver. 1.11'
_computing_molecular_graphics ORTEP
_computing_structure_refinement 'SHELXL-97 (Sheldrick, 1997)'
_computing_structure_solution 'SHELXS-97 (Sheldrick, 1990)'
_diffrn_ambient_temperature 173(2)
_diffrn_detector_area_resol_mean 10.00
_diffrn_measured_fraction_theta_full 0.953
_diffrn_measured_fraction_theta_max 0.953
_diffrn_measurement_device_type 'Rikaku Sturn'
_diffrn_measurement_method \w
_diffrn_radiation_monochromator graphite
_diffrn_radiation_source 'fine-focus sealed tube'
_diffrn_radiation_type MoK\a
_diffrn_radiation_wavelength 0.71070
_diffrn_reflns_av_R_equivalents 0.0000
_diffrn_reflns_av_sigmaI/netI 0.1160
_diffrn_reflns_limit_h_max 11
_diffrn_reflns_limit_h_min 0
_diffrn_reflns_limit_k_max 30
_diffrn_reflns_limit_k_min 0
_diffrn_reflns_limit_l_max 21
_diffrn_reflns_limit_l_min -21
_diffrn_reflns_number 7909
_diffrn_reflns_theta_full 27.48
_diffrn_reflns_theta_max 27.48
_diffrn_reflns_theta_min 3.02
_exptl_absorpt_coefficient_mu 0.592
_exptl_absorpt_correction_T_max 0.9432
_exptl_absorpt_correction_T_min 0.9165
_exptl_absorpt_correction_type integration
_exptl_absorpt_process_details 'NUMABS (Higashi, 1999)'
_exptl_crystal_colour yellow
_exptl_crystal_density_diffrn 1.260
_exptl_crystal_density_method 'not measured'
_exptl_crystal_description prism
_exptl_crystal_F_000 1456
_exptl_crystal_size_max 0.15
_exptl_crystal_size_mid 0.10
_exptl_crystal_size_min 0.10
_refine_diff_density_max 2.934
_refine_diff_density_min -0.783
_refine_diff_density_rms 0.156
_refine_ls_extinction_method none
_refine_ls_goodness_of_fit_ref 1.118
_refine_ls_hydrogen_treatment mixed
_refine_ls_matrix_type full
_refine_ls_number_parameters 377
_refine_ls_number_reflns 7909
_refine_ls_number_restraints 0
_refine_ls_restrained_S_all 1.118
_refine_ls_R_factor_all 0.1130
_refine_ls_R_factor_gt 0.0783
_refine_ls_shift/su_max 0.001
_refine_ls_shift/su_mean 0.000
_refine_ls_structure_factor_coef Fsqd
_refine_ls_weighting_details 'calc w=1/[\s^2^(Fo^2^)+(0.1065P)^2^+6.4570P] where P=(Fo^2^+2Fc^2^)/3'
_refine_ls_weighting_scheme calc
_refine_ls_wR_factor_gt 0.2191
_refine_ls_wR_factor_ref 0.2391
_reflns_number_gt 5276
_reflns_number_total 7909
_reflns_threshold_expression >2sigma(I)
_cod_data_source_file om2010854_si_002.cif
_cod_data_source_block 3aMesNCO
_cod_database_code 4068089

loop_
_symmetry_equiv_pos_as_xyz
'x, y, z'
'-x, y+1/2, -z+1/2'
'-x, -y, -z'
'x, -y-1/2, z-1/2'

loop_
_atom_site_label
_atom_site_type_symbol
_atom_site_fract_x
_atom_site_fract_y
_atom_site_fract_z
_atom_site_U_iso_or_equiv
_atom_site_adp_type
_atom_site_occupancy
_atom_site_symmetry_multiplicity
_atom_site_calc_flag
_atom_site_refinement_flags
Ru1 Ru 0.25971(6) 0.68807(2) 0.33176(3) 0.01771(18) Uani 1 1 d .
Si1 Si 0.2606(2) 0.58789(8) 0.34349(11) 0.0195(4) Uani 1 1 d .
H1 H 0.367(6) 0.573(3) 0.401(4) 0.004(15) Uiso 1 1 d .
Si2 Si 0.3161(2) 0.46127(9) 0.34875(14) 0.0302(5) Uani 1 1 d .
Si3 Si 0.3946(3) 0.52809(10) 0.19128(15) 0.0330(5) Uani 1 1 d .
Si4 Si 0.0723(2) 0.50641(10) 0.22974(16) 0.0350(6) Uani 1 1 d .
O1 O 0.0952(6) 0.5776(2) 0.3899(3) 0.0290(12) Uani 1 1 d .
O2 O 0.1652(7) 0.6921(3) 0.1568(3) 0.0392(14) Uani 1 1 d .
N1 N 0.0586(6) 0.6741(3) 0.3904(4) 0.0225(13) Uani 1 1 d .
C1 C 0.0206(9) 0.6230(3) 0.4061(5) 0.0260(16) Uani 1 1 d .
H2 H -0.072(9) 0.615(3) 0.429(5) 0.03(2) Uiso 1 1 d .
C2 C -0.0331(8) 0.7172(3) 0.4230(5) 0.0250(16) Uani 1 1 d .
C3 C -0.1051(8) 0.7551(3) 0.3695(5) 0.0258(16) Uani 1 1 d .
C4 C -0.1986(8) 0.7945(3) 0.4029(5) 0.0296(17) Uani 1 1 d .
H3 H -0.2503 0.8192 0.3671 0.036 Uiso 1 1 calc R
C5 C -0.2200(10) 0.7992(3) 0.4862(5) 0.0342(19) Uani 1 1 d .
C6 C -0.1419(9) 0.7619(4) 0.5365(5) 0.0342(19) Uani 1 1 d .
H4 H -0.1520 0.7646 0.5936 0.041 Uiso 1 1 calc R
C7 C -0.0501(8) 0.7210(3) 0.5067(5) 0.0284(17) Uani 1 1 d .
C8 C -0.0870(9) 0.7527(4) 0.2786(5) 0.0324(18) Uani 1 1 d .
H5 H -0.1590 0.7770 0.2515 0.049 Uiso 1 1 calc R
H6 H -0.0991 0.7135 0.2597 0.049 Uiso 1 1 calc R
H7 H 0.0088 0.7662 0.2656 0.049 Uiso 1 1 calc R
C9 C -0.3194(13) 0.8436(4) 0.5177(7) 0.060(3) Uani 1 1 d .
H8 H -0.3032 0.8478 0.5765 0.090 Uiso 1 1 calc R
H9 H -0.4186 0.8320 0.5065 0.090 Uiso 1 1 calc R
H10 H -0.3012 0.8799 0.4908 0.090 Uiso 1 1 calc R
C10 C 0.0259(9) 0.6828(4) 0.5670(5) 0.0355(19) Uani 1 1 d .
H11 H 0.0443 0.7037 0.6178 0.053 Uiso 1 1 calc R
H12 H 0.1168 0.6703 0.5449 0.053 Uiso 1 1 calc R
H13 H -0.0339 0.6496 0.5777 0.053 Uiso 1 1 calc R
C11 C 0.2592(8) 0.5208(3) 0.2762(4) 0.0228(15) Uani 1 1 d .
C12 C 0.5127(9) 0.4623(4) 0.3770(7) 0.045(2) Uani 1 1 d .
H14 H 0.5377 0.4989 0.4017 0.068 Uiso 1 1 calc R
H15 H 0.5683 0.4567 0.3281 0.068 Uiso 1 1 calc R
H16 H 0.5343 0.4317 0.4158 0.068 Uiso 1 1 calc R
C13 C 0.2797(10) 0.3876(3) 0.3067(6) 0.043(2) Uani 1 1 d .
H17 H 0.3099 0.3591 0.3470 0.064 Uiso 1 1 calc R
H18 H 0.3331 0.3822 0.2569 0.064 Uiso 1 1 calc R
H19 H 0.1771 0.3834 0.2943 0.064 Uiso 1 1 calc R
C14 C 0.2240(10) 0.4621(3) 0.4487(5) 0.0338(19) Uani 1 1 d .
H20 H 0.2486 0.4275 0.4792 0.051 Uiso 1 1 calc R
H21 H 0.1203 0.4637 0.4389 0.051 Uiso 1 1 calc R
H22 H 0.2552 0.4955 0.4801 0.051 Uiso 1 1 calc R
C15 C 0.5571(10) 0.5672(4) 0.2249(7) 0.048(2) Uani 1 1 d .
H23 H 0.6181 0.5735 0.1783 0.071 Uiso 1 1 calc R
H24 H 0.6096 0.5450 0.2663 0.071 Uiso 1 1 calc R
H25 H 0.5298 0.6040 0.2478 0.071 Uiso 1 1 calc R
C16 C 0.3261(12) 0.5688(4) 0.1000(6) 0.049(2) Uani 1 1 d .
H26 H 0.3208 0.6093 0.1135 0.074 Uiso 1 1 calc R
H27 H 0.2306 0.5550 0.0839 0.074 Uiso 1 1 calc R
H28 H 0.3911 0.5635 0.0551 0.074 Uiso 1 1 calc R
C17 C 0.4601(12) 0.4583(4) 0.1497(6) 0.049(2) Uani 1 1 d .
H29 H 0.5335 0.4655 0.1097 0.074 Uiso 1 1 calc R
H30 H 0.3799 0.4378 0.1236 0.074 Uiso 1 1 calc R
H31 H 0.5009 0.4352 0.1942 0.074 Uiso 1 1 calc R
C18 C 0.0733(12) 0.4559(5) 0.1404(7) 0.056(3) Uani 1 1 d .
H32 H -0.0195 0.4574 0.1112 0.084 Uiso 1 1 calc R
H33 H 0.0908 0.4171 0.1600 0.084 Uiso 1 1 calc R
H34 H 0.1490 0.4669 0.1036 0.084 Uiso 1 1 calc R
C19 C -0.0197(9) 0.5726(4) 0.1915(7) 0.044(2) Uani 1 1 d .
H35 H 0.0375 0.5902 0.1494 0.066 Uiso 1 1 calc R
H36 H -0.0301 0.5993 0.2366 0.066 Uiso 1 1 calc R
H37 H -0.1144 0.5628 0.1686 0.066 Uiso 1 1 calc R
C20 C -0.0577(10) 0.4723(4) 0.3024(7) 0.050(3) Uani 1 1 d .
H38 H -0.0622 0.4953 0.3519 0.075 Uiso 1 1 calc R
H39 H -0.0247 0.4339 0.3165 0.075 Uiso 1 1 calc R
H40 H -0.1530 0.4702 0.2762 0.075 Uiso 1 1 calc R
C21 C 0.1947(8) 0.6860(3) 0.2259(5) 0.0273(16) Uani 1 1 d .
C22 C 0.3198(9) 0.7715(3) 0.3980(5) 0.0303(17) Uani 1 1 d .
C23 C 0.3614(8) 0.7754(3) 0.3169(5) 0.0304(18) Uani 1 1 d .
C24 C 0.4635(8) 0.7308(3) 0.3017(5) 0.0283(17) Uani 1 1 d .
C25 C 0.4872(9) 0.7012(3) 0.3775(5) 0.0311(18) Uani 1 1 d .
C26 C 0.3974(8) 0.7244(4) 0.4352(5) 0.0305(18) Uani 1 1 d .
C27 C 0.2259(10) 0.8134(4) 0.4424(6) 0.044(2) Uani 1 1 d .
H41 H 0.2769 0.8495 0.4496 0.067 Uiso 1 1 calc R
H42 H 0.2030 0.7978 0.4957 0.067 Uiso 1 1 calc R
H43 H 0.1373 0.8198 0.4105 0.067 Uiso 1 1 calc R
C28 C 0.3137(10) 0.8210(3) 0.2563(6) 0.041(2) Uani 1 1 d .
H44 H 0.2136 0.8309 0.2651 0.061 Uiso 1 1 calc R
H45 H 0.3232 0.8065 0.2008 0.061 Uiso 1 1 calc R
H46 H 0.3737 0.8548 0.2638 0.061 Uiso 1 1 calc R
C29 C 0.5446(9) 0.7254(4) 0.2239(6) 0.039(2) Uani 1 1 d .
H47 H 0.6136 0.6942 0.2292 0.059 Uiso 1 1 calc R
H48 H 0.5955 0.7609 0.2136 0.059 Uiso 1 1 calc R
H49 H 0.4772 0.7176 0.1786 0.059 Uiso 1 1 calc R
C30 C 0.6065(9) 0.6599(4) 0.3975(6) 0.040(2) Uani 1 1 d .
H50 H 0.6733 0.6771 0.4373 0.060 Uiso 1 1 calc R
H51 H 0.6572 0.6507 0.3479 0.060 Uiso 1 1 calc R
H52 H 0.5665 0.6251 0.4202 0.060 Uiso 1 1 calc R
C31 C 0.4049(12) 0.7114(5) 0.5258(6) 0.051(3) Uani 1 1 d .
H53 H 0.3783 0.6716 0.5346 0.076 Uiso 1 1 calc R
H54 H 0.3387 0.7362 0.5541 0.076 Uiso 1 1 calc R
H55 H 0.5026 0.7178 0.5469 0.076 Uiso 1 1 calc R

loop_
_atom_site_aniso_label
_atom_site_aniso_U_11
_atom_site_aniso_U_22
_atom_site_aniso_U_33
_atom_site_aniso_U_23
_atom_site_aniso_U_13
_atom_site_aniso_U_12
Ru1 0.0228(3) 0.0152(3) 0.0152(3) 0.0011(2) 0.00146(19) -0.0013(2)
Si1 0.0244(10) 0.0154(9) 0.0189(10) 0.0010(7) 0.0027(8) -0.0001(7)
Si2 0.0332(12) 0.0199(10) 0.0373(13) 0.0039(9) -0.0008(10) 0.0003(9)
Si3 0.0362(13) 0.0285(11) 0.0347(13) -0.0023(9) 0.0088(10) 0.0054(10)
Si4 0.0295(12) 0.0308(12) 0.0442(14) -0.0054(10) -0.0067(10) -0.0010(10)
O1 0.031(3) 0.019(3) 0.037(3) 0.004(2) 0.011(2) 0.001(2)
O2 0.053(4) 0.041(3) 0.023(3) -0.001(3) -0.004(3) 0.002(3)
N1 0.019(3) 0.027(3) 0.021(3) 0.002(2) 0.007(2) -0.002(2)
C1 0.029(4) 0.025(4) 0.024(4) 0.000(3) 0.006(3) -0.005(3)
C2 0.029(4) 0.018(3) 0.028(4) 0.003(3) 0.003(3) -0.006(3)
C3 0.024(4) 0.026(4) 0.028(4) -0.001(3) 0.007(3) -0.003(3)
C4 0.024(4) 0.031(4) 0.034(4) 0.001(3) 0.010(3) 0.005(3)
C5 0.050(5) 0.027(4) 0.026(4) 0.001(3) 0.010(4) 0.007(4)
C6 0.044(5) 0.034(4) 0.025(4) -0.002(3) 0.009(4) 0.000(4)
C7 0.031(4) 0.024(4) 0.030(4) 0.002(3) 0.004(3) -0.004(3)
C8 0.034(5) 0.036(4) 0.027(4) -0.002(3) 0.000(3) 0.006(4)
C9 0.078(8) 0.042(6) 0.061(7) 0.006(5) 0.033(6) 0.019(5)
C10 0.033(5) 0.038(5) 0.036(5) 0.002(4) 0.000(4) 0.007(4)
C11 0.028(4) 0.022(3) 0.018(3) 0.001(3) -0.001(3) -0.001(3)
C12 0.032(5) 0.039(5) 0.063(6) 0.007(4) -0.007(4) 0.012(4)
C13 0.050(6) 0.021(4) 0.057(6) -0.003(4) 0.006(5) 0.003(4)
C14 0.048(5) 0.026(4) 0.027(4) 0.006(3) -0.002(4) -0.001(4)
C15 0.035(5) 0.040(5) 0.069(7) 0.001(5) 0.023(5) 0.001(4)
C16 0.064(7) 0.051(6) 0.034(5) 0.012(4) 0.016(5) 0.009(5)
C17 0.064(7) 0.038(5) 0.047(6) -0.006(4) 0.017(5) 0.010(5)
C18 0.062(7) 0.049(6) 0.055(7) -0.018(5) -0.015(5) 0.000(5)
C19 0.030(5) 0.038(5) 0.063(6) -0.001(4) -0.011(4) -0.001(4)
C20 0.027(5) 0.038(5) 0.085(8) -0.002(5) -0.003(5) -0.008(4)
C21 0.032(4) 0.024(4) 0.026(4) 0.001(3) 0.002(3) -0.001(3)
C22 0.030(4) 0.030(4) 0.030(4) -0.007(3) -0.001(3) -0.007(3)
C23 0.030(4) 0.019(4) 0.041(5) 0.001(3) -0.011(3) -0.009(3)
C24 0.021(4) 0.031(4) 0.034(4) 0.001(3) 0.004(3) -0.007(3)
C25 0.029(4) 0.034(4) 0.030(4) -0.004(3) -0.003(3) -0.005(3)
C26 0.029(4) 0.040(5) 0.023(4) 0.001(3) -0.004(3) -0.015(3)
C27 0.042(5) 0.037(5) 0.055(6) -0.023(4) 0.000(4) -0.006(4)
C28 0.047(5) 0.025(4) 0.049(5) 0.009(4) -0.008(4) -0.009(4)
C29 0.033(5) 0.035(5) 0.050(5) 0.007(4) 0.011(4) -0.006(4)
C30 0.030(5) 0.041(5) 0.048(5) 0.013(4) -0.008(4) -0.001(4)
C31 0.057(6) 0.067(7) 0.028(5) -0.005(4) -0.010(4) -0.009(5)

loop_
_atom_type_symbol
_atom_type_description
_atom_type_scat_dispersion_real
_atom_type_scat_dispersion_imag
_atom_type_scat_source
C C 0.0033 0.0016 'International Tables Vol C Tables 4.2.6.8 and 6.1.1.4'
H H 0.0000 0.0000 'International Tables Vol C Tables 4.2.6.8 and 6.1.1.4'
N N 0.0061 0.0033 'International Tables Vol C Tables 4.2.6.8 and 6.1.1.4'
O O 0.0106 0.0060 'International Tables Vol C Tables 4.2.6.8 and 6.1.1.4'
Ru Ru -1.2594 0.8363 'International Tables Vol C Tables 4.2.6.8 and 6.1.1.4'
Si Si 0.0817 0.0704 'International Tables Vol C Tables 4.2.6.8 and 6.1.1.4'

loop_
_geom_angle_atom_site_label_1
_geom_angle_atom_site_label_2
_geom_angle_atom_site_label_3
_geom_angle
C21 Ru1 N1 98.7(3)
C21 Ru1 C24 93.7(3)
N1 Ru1 C24 158.4(3)
C21 Ru1 C25 127.3(3)
N1 Ru1 C25 134.0(3)
C24 Ru1 C25 37.5(3)
C21 Ru1 C26 152.8(3)
N1 Ru1 C26 101.8(3)
C24 Ru1 C26 61.7(3)
C25 Ru1 C26 35.9(3)
C21 Ru1 C23 92.9(3)
N1 Ru1 C23 123.7(3)
C24 Ru1 C23 37.4(3)
C25 Ru1 C23 61.3(3)
C26 Ru1 C23 60.8(3)
C21 Ru1 C22 122.9(3)
N1 Ru1 C22 97.0(3)
C24 Ru1 C22 61.4(3)
C25 Ru1 C22 60.8(3)
C26 Ru1 C22 36.9(3)
C23 Ru1 C22 35.6(3)
C21 Ru1 Si1 92.9(2)
N1 Ru1 Si1 79.25(17)
C24 Ru1 Si1 117.9(2)
C25 Ru1 Si1 96.2(2)
C26 Ru1 Si1 108.3(2)
C23 Ru1 Si1 155.0(2)
C22 Ru1 Si1 144.0(2)
O1 Si1 C11 98.3(3)
O1 Si1 Ru1 99.87(18)
C11 Si1 Ru1 140.3(2)
O1 Si1 H1 107(3)
C11 Si1 H1 100(3)
Ru1 Si1 H1 108(3)
C14 Si2 C12 104.7(4)
C14 Si2 C13 104.3(4)
C12 Si2 C13 105.4(4)
C14 Si2 C11 114.4(4)
C12 Si2 C11 113.5(4)
C13 Si2 C11 113.6(4)
C15 Si3 C16 104.1(5)
C15 Si3 C17 105.6(5)
C16 Si3 C17 105.1(5)
C15 Si3 C11 112.4(4)
C16 Si3 C11 114.2(4)
C17 Si3 C11 114.4(4)
C19 Si4 C18 105.8(5)
C19 Si4 C20 105.3(4)
C18 Si4 C20 103.9(5)
C19 Si4 C11 113.0(4)
C18 Si4 C11 113.4(4)
C20 Si4 C11 114.5(4)
C1 O1 Si1 117.2(5)
C1 N1 C2 114.3(6)
C1 N1 Ru1 118.8(5)
C2 N1 Ru1 126.4(5)
N1 C1 O1 124.9(7)
N1 C1 H2 121(5)
O1 C1 H2 114(5)
C7 C2 C3 120.7(7)
C7 C2 N1 119.9(7)
C3 C2 N1 119.3(7)
C4 C3 C2 117.8(7)
C4 C3 C8 120.3(7)
C2 C3 C8 122.0(7)
C5 C4 C3 123.2(8)
C5 C4 H3 118.4
C3 C4 H3 118.4
C4 C5 C6 116.4(7)
C4 C5 C9 120.2(8)
C6 C5 C9 123.4(8)
C7 C6 C5 123.0(8)
C7 C6 H4 118.5
C5 C6 H4 118.5
C6 C7 C2 118.8(7)
C6 C7 C10 117.8(7)
C2 C7 C10 123.4(7)
C3 C8 H5 109.5
C3 C8 H6 109.5
H5 C8 H6 109.5
C3 C8 H7 109.5
H5 C8 H7 109.5
H6 C8 H7 109.5
C5 C9 H8 109.5
C5 C9 H9 109.5
H8 C9 H9 109.5
C5 C9 H10 109.5
H8 C9 H10 109.5
H9 C9 H10 109.5
C7 C10 H11 109.5
C7 C10 H12 109.5
H11 C10 H12 109.5
C7 C10 H13 109.5
H11 C10 H13 109.5
H12 C10 H13 109.5
Si2 C11 Si4 110.8(4)
Si2 C11 Si3 110.1(4)
Si4 C11 Si3 109.8(4)
Si2 C11 Si1 104.2(3)
Si4 C11 Si1 111.4(4)
Si3 C11 Si1 110.6(4)
Si2 C12 H14 109.5
Si2 C12 H15 109.5
H14 C12 H15 109.5
Si2 C12 H16 109.5
H14 C12 H16 109.5
H15 C12 H16 109.5
Si2 C13 H17 109.5
Si2 C13 H18 109.5
H17 C13 H18 109.5
Si2 C13 H19 109.5
H17 C13 H19 109.5
H18 C13 H19 109.5
Si2 C14 H20 109.5
Si2 C14 H21 109.5
H20 C14 H21 109.5
Si2 C14 H22 109.5
H20 C14 H22 109.5
H21 C14 H22 109.5
Si3 C15 H23 109.5
Si3 C15 H24 109.5
H23 C15 H24 109.5
Si3 C15 H25 109.5
H23 C15 H25 109.5
H24 C15 H25 109.5
Si3 C16 H26 109.5
Si3 C16 H27 109.5
H26 C16 H27 109.5
Si3 C16 H28 109.5
H26 C16 H28 109.5
H27 C16 H28 109.5
Si3 C17 H29 109.5
Si3 C17 H30 109.5
H29 C17 H30 109.5
Si3 C17 H31 109.5
H29 C17 H31 109.5
H30 C17 H31 109.5
Si4 C18 H32 109.5
Si4 C18 H33 109.5
H32 C18 H33 109.5
Si4 C18 H34 109.5
H32 C18 H34 109.5
H33 C18 H34 109.5
Si4 C19 H35 109.5
Si4 C19 H36 109.5
H35 C19 H36 109.5
Si4 C19 H37 109.5
H35 C19 H37 109.5
H36 C19 H37 109.5
Si4 C20 H38 109.5
Si4 C20 H39 109.5
H38 C20 H39 109.5
Si4 C20 H40 109.5
H38 C20 H40 109.5
H39 C20 H40 109.5
O2 C21 Ru1 169.6(7)
C23 C22 C26 107.6(7)
C23 C22 C27 126.5(8)
C26 C22 C27 125.4(8)
C23 C22 Ru1 71.2(4)
C26 C22 Ru1 70.2(4)
C27 C22 Ru1 129.9(6)
C22 C23 C24 108.6(7)
C22 C23 C28 125.8(8)
C24 C23 C28 125.5(8)
C22 C23 Ru1 73.2(4)
C24 C23 Ru1 69.1(4)
C28 C23 Ru1 126.1(5)
C25 C24 C23 106.7(7)
C25 C24 C29 128.6(7)
C23 C24 C29 123.8(7)
C25 C24 Ru1 72.6(4)
C23 C24 Ru1 73.5(4)
C29 C24 Ru1 127.2(6)
C26 C25 C24 108.6(7)
C26 C25 C30 124.0(8)
C24 C25 C30 126.5(8)
C26 C25 Ru1 72.6(5)
C24 C25 Ru1 69.9(4)
C30 C25 Ru1 132.0(6)
C25 C26 C22 108.4(7)
C25 C26 C31 125.1(8)
C22 C26 C31 125.2(8)
C25 C26 Ru1 71.5(4)
C22 C26 Ru1 72.9(4)
C31 C26 Ru1 131.8(6)
C22 C27 H41 109.5
C22 C27 H42 109.5
H41 C27 H42 109.5
C22 C27 H43 109.5
H41 C27 H43 109.5
H42 C27 H43 109.5
C23 C28 H44 109.5
C23 C28 H45 109.5
H44 C28 H45 109.5
C23 C28 H46 109.5
H44 C28 H46 109.5
H45 C28 H46 109.5
C24 C29 H47 109.5
C24 C29 H48 109.5
H47 C29 H48 109.5
C24 C29 H49 109.5
H47 C29 H49 109.5
H48 C29 H49 109.5
C25 C30 H50 109.5
C25 C30 H51 109.5
H50 C30 H51 109.5
C25 C30 H52 109.5
H50 C30 H52 109.5
H51 C30 H52 109.5
C26 C31 H53 109.5
C26 C31 H54 109.5
H53 C31 H54 109.5
C26 C31 H55 109.5
H53 C31 H55 109.5
H54 C31 H55 109.5

loop_
_geom_bond_atom_site_label_1
_geom_bond_atom_site_label_2
_geom_bond_distance
Ru1 C21 1.829(8)
Ru1 N1 2.164(6)
Ru1 C24 2.223(7)
Ru1 C25 2.258(8)
Ru1 C26 2.272(7)
Ru1 C23 2.282(7)
Ru1 C22 2.308(8)
Ru1 Si1 2.365(2)
Si1 O1 1.761(6)
Si1 C11 1.928(7)
Si1 H1 1.40(6)
Si2 C14 1.879(9)
Si2 C12 1.883(9)
Si2 C13 1.895(9)
Si2 C11 1.907(7)
Si3 C15 1.848(10)
Si3 C16 1.879(10)
Si3 C17 1.889(9)
Si3 C11 1.921(8)
Si4 C19 1.879(9)
Si4 C18 1.892(10)
Si4 C20 1.908(11)
Si4 C11 1.918(8)
O1 C1 1.308(9)
O2 C21 1.172(9)
N1 C1 1.282(10)
N1 C2 1.442(10)
C1 H2 0.97(8)
C2 C7 1.394(11)
C2 C3 1.412(11)
C3 C4 1.397(11)
C3 C8 1.512(10)
C4 C5 1.396(11)
C4 H3 0.9500
C5 C6 1.398(12)
C5 C9 1.501(12)
C6 C7 1.389(11)
C6 H4 0.9500
C7 C10 1.501(11)
C8 H5 0.9800
C8 H6 0.9800
C8 H7 0.9800
C9 H8 0.9800
C9 H9 0.9800
C9 H10 0.9800
C10 H11 0.9800
C10 H12 0.9800
C10 H13 0.9800
C12 H14 0.9800
C12 H15 0.9800
C12 H16 0.9800
C13 H17 0.9800
C13 H18 0.9800
C13 H19 0.9800
C14 H20 0.9800
C14 H21 0.9800
C14 H22 0.9800
C15 H23 0.9800
C15 H24 0.9800
C15 H25 0.9800
C16 H26 0.9800
C16 H27 0.9800
C16 H28 0.9800
C17 H29 0.9800
C17 H30 0.9800
C17 H31 0.9800
C18 H32 0.9800
C18 H33 0.9800
C18 H34 0.9800
C19 H35 0.9800
C19 H36 0.9800
C19 H37 0.9800
C20 H38 0.9800
C20 H39 0.9800
C20 H40 0.9800
C22 C23 1.404(12)
C22 C26 1.451(12)
C22 C27 1.520(12)
C23 C24 1.447(11)
C23 C28 1.522(11)
C24 C25 1.440(11)
C24 C29 1.513(12)
C25 C26 1.398(12)
C25 C30 1.508(12)
C26 C31 1.521(12)
C27 H41 0.9800
C27 H42 0.9800
C27 H43 0.9800
C28 H44 0.9800
C28 H45 0.9800
C28 H46 0.9800
C29 H47 0.9800
C29 H48 0.9800
C29 H49 0.9800
C30 H50 0.9800
C30 H51 0.9800
C30 H52 0.9800
C31 H53 0.9800
C31 H54 0.9800
C31 H55 0.9800

loop_
_geom_torsion_atom_site_label_1
_geom_torsion_atom_site_label_2
_geom_torsion_atom_site_label_3
_geom_torsion_atom_site_label_4
_geom_torsion
C21 Ru1 Si1 O1 -97.5(3)
N1 Ru1 Si1 O1 0.8(3)
C24 Ru1 Si1 O1 166.8(3)
C25 Ru1 Si1 O1 134.5(3)
C26 Ru1 Si1 O1 99.8(3)
C23 Ru1 Si1 O1 159.2(5)
C22 Ru1 Si1 O1 87.9(4)
C21 Ru1 Si1 C11 18.6(4)
N1 Ru1 Si1 C11 116.9(4)
C24 Ru1 Si1 C11 -77.1(4)
C25 Ru1 Si1 C11 -109.4(4)
C26 Ru1 Si1 C11 -144.1(4)
C23 Ru1 Si1 C11 -84.7(6)
C22 Ru1 Si1 C11 -156.0(5)
C11 Si1 O1 C1 -145.4(6)
Ru1 Si1 O1 C1 -0.9(6)
C21 Ru1 N1 C1 90.5(6)
C24 Ru1 N1 C1 -145.3(7)
C25 Ru1 N1 C1 -89.1(7)
C26 Ru1 N1 C1 -107.5(6)
C23 Ru1 N1 C1 -170.1(5)
C22 Ru1 N1 C1 -144.7(6)
Si1 Ru1 N1 C1 -0.9(5)
C21 Ru1 N1 C2 -97.2(6)
C24 Ru1 N1 C2 27.0(11)
C25 Ru1 N1 C2 83.2(7)
C26 Ru1 N1 C2 64.8(6)
C23 Ru1 N1 C2 2.2(7)
C22 Ru1 N1 C2 27.7(6)
Si1 Ru1 N1 C2 171.5(6)
C2 N1 C1 O1 -172.6(7)
Ru1 N1 C1 O1 0.6(10)
Si1 O1 C1 N1 0.3(10)
C1 N1 C2 C7 60.7(9)
Ru1 N1 C2 C7 -111.9(7)
C1 N1 C2 C3 -119.1(8)
Ru1 N1 C2 C3 68.3(8)
C7 C2 C3 C4 -3.0(11)
N1 C2 C3 C4 176.8(7)
C7 C2 C3 C8 179.0(7)
N1 C2 C3 C8 -1.2(11)
C2 C3 C4 C5 2.3(12)
C8 C3 C4 C5 -179.7(8)
C3 C4 C5 C6 0.0(13)
C3 C4 C5 C9 178.3(9)
C4 C5 C6 C7 -1.7(13)
C9 C5 C6 C7 -179.9(9)
C5 C6 C7 C2 0.9(12)
C5 C6 C7 C10 -179.0(8)
C3 C2 C7 C6 1.5(11)
N1 C2 C7 C6 -178.4(7)
C3 C2 C7 C10 -178.6(7)
N1 C2 C7 C10 1.6(11)
C14 Si2 C11 Si4 -74.2(5)
C12 Si2 C11 Si4 165.7(4)
C13 Si2 C11 Si4 45.4(5)
C14 Si2 C11 Si3 164.2(4)
C12 Si2 C11 Si3 44.2(5)
C13 Si2 C11 Si3 -76.2(5)
C14 Si2 C11 Si1 45.7(5)
C12 Si2 C11 Si1 -74.4(5)
C13 Si2 C11 Si1 165.3(4)
C19 Si4 C11 Si2 157.8(4)
C18 Si4 C11 Si2 -81.8(5)
C20 Si4 C11 Si2 37.3(5)
C19 Si4 C11 Si3 -80.4(5)
C18 Si4 C11 Si3 40.0(6)
C20 Si4 C11 Si3 159.0(4)
C19 Si4 C11 Si1 42.4(5)
C18 Si4 C11 Si1 162.8(5)
C20 Si4 C11 Si1 -78.2(5)
C15 Si3 C11 Si2 -79.1(5)
C16 Si3 C11 Si2 162.6(4)
C17 Si3 C11 Si2 41.3(6)
C15 Si3 C11 Si4 158.7(4)
C16 Si3 C11 Si4 40.4(6)
C17 Si3 C11 Si4 -80.8(5)
C15 Si3 C11 Si1 35.4(5)
C16 Si3 C11 Si1 -82.8(5)
C17 Si3 C11 Si1 155.9(5)
O1 Si1 C11 Si2 -79.5(4)
Ru1 Si1 C11 Si2 163.93(17)
O1 Si1 C11 Si4 40.0(4)
Ru1 Si1 C11 Si4 -76.6(5)
O1 Si1 C11 Si3 162.3(3)
Ru1 Si1 C11 Si3 45.7(6)
N1 Ru1 C21 O2 133(4)
C24 Ru1 C21 O2 -30(4)
C25 Ru1 C21 O2 -48(4)
C26 Ru1 C21 O2 -6(4)
C23 Ru1 C21 O2 8(4)
C22 Ru1 C21 O2 28(4)
Si1 Ru1 C21 O2 -148(4)
C21 Ru1 C22 C23 -37.0(6)
N1 Ru1 C22 C23 -142.1(5)
C24 Ru1 C22 C23 37.6(5)
C25 Ru1 C22 C23 80.7(5)
C26 Ru1 C22 C23 117.5(7)
Si1 Ru1 C22 C23 136.6(4)
C21 Ru1 C22 C26 -154.6(5)
N1 Ru1 C22 C26 100.3(5)
C24 Ru1 C22 C26 -79.9(5)
C25 Ru1 C22 C26 -36.9(5)
C23 Ru1 C22 C26 -117.5(7)
Si1 Ru1 C22 C26 19.0(6)
C21 Ru1 C22 C27 85.2(9)
N1 Ru1 C22 C27 -19.8(8)
C24 Ru1 C22 C27 159.9(9)
C25 Ru1 C22 C27 -157.1(9)
C26 Ru1 C22 C27 -120.2(10)
C23 Ru1 C22 C27 122.3(10)
Si1 Ru1 C22 C27 -101.1(8)
C26 C22 C23 C24 0.8(8)
C27 C22 C23 C24 173.5(7)
Ru1 C22 C23 C24 -60.3(5)
C26 C22 C23 C28 -176.2(7)
C27 C22 C23 C28 -3.5(13)
Ru1 C22 C23 C28 122.8(8)
C26 C22 C23 Ru1 61.1(5)
C27 C22 C23 Ru1 -126.2(8)
C21 Ru1 C23 C22 149.6(5)
N1 Ru1 C23 C22 47.1(6)
C24 Ru1 C23 C22 -118.2(7)
C25 Ru1 C23 C22 -78.9(5)
C26 Ru1 C23 C22 -37.6(5)
Si1 Ru1 C23 C22 -107.2(6)
C21 Ru1 C23 C24 -92.3(5)
N1 Ru1 C23 C24 165.3(4)
C25 Ru1 C23 C24 39.3(5)
C26 Ru1 C23 C24 80.6(5)
C22 Ru1 C23 C24 118.2(7)
Si1 Ru1 C23 C24 11.0(8)
C21 Ru1 C23 C28 27.1(8)
N1 Ru1 C23 C28 -75.3(8)
C24 Ru1 C23 C28 119.4(10)
C25 Ru1 C23 C28 158.7(9)
C26 Ru1 C23 C28 -160.1(9)
C22 Ru1 C23 C28 -122.4(10)
Si1 Ru1 C23 C28 130.4(7)
C22 C23 C24 C25 -2.6(8)
C28 C23 C24 C25 174.4(7)
Ru1 C23 C24 C25 -65.5(5)
C22 C23 C24 C29 -173.0(7)
C28 C23 C24 C29 4.0(12)
Ru1 C23 C24 C29 124.1(8)
C22 C23 C24 Ru1 62.9(5)
C28 C23 C24 Ru1 -120.1(7)
C21 Ru1 C24 C25 -156.0(5)
N1 Ru1 C24 C25 79.0(9)
C26 Ru1 C24 C25 36.0(5)
C23 Ru1 C24 C25 114.0(7)
C22 Ru1 C24 C25 78.3(5)
Si1 Ru1 C24 C25 -60.7(5)
C21 Ru1 C24 C23 90.0(5)
N1 Ru1 C24 C23 -35.0(9)
C25 Ru1 C24 C23 -114.0(7)
C26 Ru1 C24 C23 -78.0(5)
C22 Ru1 C24 C23 -35.8(4)
Si1 Ru1 C24 C23 -174.8(4)
C21 Ru1 C24 C29 -30.3(7)
N1 Ru1 C24 C29 -155.3(7)
C25 Ru1 C24 C29 125.7(9)
C26 Ru1 C24 C29 161.7(8)
C23 Ru1 C24 C29 -120.3(9)
C22 Ru1 C24 C29 -156.0(8)
Si1 Ru1 C24 C29 65.0(7)
C23 C24 C25 C26 3.4(9)
C29 C24 C25 C26 173.2(8)
Ru1 C24 C25 C26 -62.7(6)
C23 C24 C25 C30 -165.9(8)
C29 C24 C25 C30 3.9(14)
Ru1 C24 C25 C30 128.0(8)
C23 C24 C25 Ru1 66.1(5)
C29 C24 C25 Ru1 -124.1(8)
C21 Ru1 C25 C26 148.7(5)
N1 Ru1 C25 C26 -31.8(6)
C24 Ru1 C25 C26 118.1(7)
C23 Ru1 C25 C26 78.8(5)
C22 Ru1 C25 C26 37.9(5)
Si1 Ru1 C25 C26 -112.8(5)
C21 Ru1 C25 C24 30.7(6)
N1 Ru1 C25 C24 -149.8(4)
C26 Ru1 C25 C24 -118.1(7)
C23 Ru1 C25 C24 -39.2(5)
C22 Ru1 C25 C24 -80.1(5)
Si1 Ru1 C25 C24 129.1(4)
C21 Ru1 C25 C30 -90.8(9)
N1 Ru1 C25 C30 88.7(9)
C24 Ru1 C25 C30 -121.5(10)
C26 Ru1 C25 C30 120.4(10)
C23 Ru1 C25 C30 -160.7(9)
C22 Ru1 C25 C30 158.3(9)
Si1 Ru1 C25 C30 7.6(8)
C24 C25 C26 C22 -3.0(9)
C30 C25 C26 C22 166.7(7)
Ru1 C25 C26 C22 -64.0(5)
C24 C25 C26 C31 -170.4(8)
C30 C25 C26 C31 -0.7(13)
Ru1 C25 C26 C31 128.6(8)
C24 C25 C26 Ru1 61.0(5)
C30 C25 C26 Ru1 -129.3(8)
C23 C22 C26 C25 1.4(9)
C27 C22 C26 C25 -171.4(7)
Ru1 C22 C26 C25 63.1(5)
C23 C22 C26 C31 168.7(8)
C27 C22 C26 C31 -4.1(13)
Ru1 C22 C26 C31 -129.6(8)
C23 C22 C26 Ru1 -61.7(5)
C27 C22 C26 Ru1 125.5(8)
C21 Ru1 C26 C25 -64.7(9)
N1 Ru1 C26 C25 157.3(5)
C24 Ru1 C26 C25 -37.6(5)
C23 Ru1 C26 C25 -80.5(5)
C22 Ru1 C26 C25 -116.8(7)
Si1 Ru1 C26 C25 74.8(5)
C21 Ru1 C26 C22 52.1(9)
N1 Ru1 C26 C22 -85.9(5)
C24 Ru1 C26 C22 79.2(5)
C25 Ru1 C26 C22 116.8(7)
C23 Ru1 C26 C22 36.3(5)
Si1 Ru1 C26 C22 -168.4(4)
C21 Ru1 C26 C31 174.4(8)
N1 Ru1 C26 C31 36.3(9)
C24 Ru1 C26 C31 -158.5(10)
C25 Ru1 C26 C31 -120.9(11)
C23 Ru1 C26 C31 158.6(10)
C22 Ru1 C26 C31 122.3(11)
Si1 Ru1 C26 C31 -46.1(9)
